data_4314858
loop_
_publ_author_name
'Kai-Ju Wei'
'Jia Ni'
'Yangzhong Liu'

_publ_contact_author_address
;
Department of Chemistry
University of Science and Technology of China
Hefei
P. R. China.
;
_publ_contact_author_email kjwei@ustc.edu.cn
_publ_contact_author_fax +86-551-3600874
_publ_contact_author_name 'Kai-Ju Wei'
_publ_section_title
;
 Heterobimetallic Metal-Complex Assemblies Constructed from the Flexible
 Arm-Like Ligand 1,1'-Bis[(3-pyridylamino)carbonyl]ferrocene: Structural
 Versatility in the Solid State
;
_journal_name_full 'Inorganic Chemistry'
_journal_page_first 1834
_journal_page_last 1848
_journal_paper_doi 10.1021/ic9021855
_journal_volume 49
_journal_year 2010
_chemical_formula_sum 'C44 H36 Fe2 N14 O4 Zn'
_chemical_formula_weight 1001.94
_chemical_name_systematic
;
 ?
;
_space_group_IT_number 14
_symmetry_cell_setting monoclinic
_symmetry_space_group_name_Hall '-P 2ybc'
_symmetry_space_group_name_H-M 'P 1 21/c 1'
_atom_sites_solution_hydrogens geom
_atom_sites_solution_primary direct
_atom_sites_solution_secondary difmap
_audit_creation_method SHELXL-97
_cell_angle_alpha 90.00
_cell_angle_beta 90.02
_cell_angle_gamma 90.00
_cell_formula_units_Z 2
_cell_length_a 13.3576(15)
_cell_length_b 13.7387(16)
_cell_length_c 10.5483(12)
_cell_measurement_temperature 293(2)
_cell_volume 1935.8(4)
_computing_cell_refinement 'SAINT (Bruker, 2002)'
_computing_data_collection 'SMART (Bruker, 2002)'
_computing_data_reduction SAINT
_computing_molecular_graphics 'ORTEP-II (Johnson, 1976)'
_computing_publication_material SHELXL-97
_computing_structure_refinement 'SHELXL-97 (Sheldrick, 1997)'
_computing_structure_solution 'SHELXS-97 (Sheldrick, 1997)'
_diffrn_ambient_temperature 293(2)
_diffrn_measured_fraction_theta_full 0.961
_diffrn_measured_fraction_theta_max 0.961
_diffrn_measurement_device_type 'Bruker APEX area-dectector diffractometer'
_diffrn_measurement_method '\f and \w-scan'
_diffrn_radiation_monochromator graphite
_diffrn_radiation_source 'fine-focus sealed tube'
_diffrn_radiation_type MoK\a
_diffrn_radiation_wavelength 0.71073
_diffrn_reflns_av_R_equivalents 0.0516
_diffrn_reflns_av_sigmaI/netI 0.0701
_diffrn_reflns_limit_h_max 17
_diffrn_reflns_limit_h_min -12
_diffrn_reflns_limit_k_max 17
_diffrn_reflns_limit_k_min -17
_diffrn_reflns_limit_l_max 13
_diffrn_reflns_limit_l_min -13
_diffrn_reflns_number 10997
_diffrn_reflns_theta_full 27.80
_diffrn_reflns_theta_max 27.80
_diffrn_reflns_theta_min 1.52
_diffrn_standards_decay_% 0
_diffrn_standards_interval_count 0
_diffrn_standards_interval_time 0
_diffrn_standards_number 0
_exptl_absorpt_coefficient_mu 1.423
_exptl_absorpt_correction_T_max 0.8149
_exptl_absorpt_correction_T_min 0.7639
_exptl_absorpt_correction_type none
_exptl_absorpt_process_details no
_exptl_crystal_colour orange
_exptl_crystal_density_diffrn 1.719
_exptl_crystal_density_method 'not measured'
_exptl_crystal_description bar
_exptl_crystal_F_000 1024
_exptl_crystal_size_max 0.20
_exptl_crystal_size_mid 0.16
_exptl_crystal_size_min 0.15
_refine_diff_density_max 0.614
_refine_diff_density_min -0.392
_refine_diff_density_rms 0.089
_refine_ls_extinction_method none
_refine_ls_goodness_of_fit_ref 1.025
_refine_ls_hydrogen_treatment constr
_refine_ls_matrix_type full
_refine_ls_number_parameters 295
_refine_ls_number_reflns 4411
_refine_ls_number_restraints 0
_refine_ls_restrained_S_all 1.025
_refine_ls_R_factor_all 0.0505
_refine_ls_R_factor_gt 0.0346
_refine_ls_shift/su_max 0.000
_refine_ls_shift/su_mean 0.000
_refine_ls_structure_factor_coef Fsqd
_refine_ls_weighting_details 'calc w=1/[\s^2^(Fo^2^)+(0.0328P)^2^+0.3268P] where P=(Fo^2^+2Fc^2^)/3'
_refine_ls_weighting_scheme calc
_refine_ls_wR_factor_gt 0.0701
_refine_ls_wR_factor_ref 0.0995
_reflns_number_gt 3220
_reflns_number_total 4411
_reflns_threshold_expression >2sigma(I)
_cod_data_source_file ic9021855_si_001_6.cif
_cod_data_source_block 8
_cod_database_code 4314858

loop_
_symmetry_equiv_pos_as_xyz
'x, y, z'
'-x, y+1/2, -z+1/2'
'-x, -y, -z'
'x, -y-1/2, z-1/2'

loop_
_atom_site_label
_atom_site_type_symbol
_atom_site_fract_x
_atom_site_fract_y
_atom_site_fract_z
_atom_site_U_iso_or_equiv
_atom_site_adp_type
_atom_site_occupancy
_atom_site_symmetry_multiplicity
_atom_site_calc_flag
_atom_site_refinement_flags
_atom_site_disorder_assembly
_atom_site_disorder_group
C1 C 0.4863(2) 0.8158(2) 0.2526(3) 0.0228(7) Uani 1 1 d . . .
C2 C 0.4023(2) 0.8111(2) 0.3358(3) 0.0259(7) Uani 1 1 d . . .
H2 H 0.4050 0.8099 0.4239 0.031 Uiso 1 1 calc R . .
C3 C 0.3141(2) 0.8085(2) 0.2613(3) 0.0291(7) Uani 1 1 d . . .
H3 H 0.2488 0.8061 0.2916 0.035 Uiso 1 1 calc R . .
C4 C 0.3432(2) 0.8104(2) 0.1324(3) 0.0302(7) Uani 1 1 d . . .
H4 H 0.3000 0.8090 0.0633 0.036 Uiso 1 1 calc R . .
C5 C 0.4489(2) 0.8145(2) 0.1257(3) 0.0259(7) Uani 1 1 d . . .
H5 H 0.4871 0.8161 0.0521 0.031 Uiso 1 1 calc R . .
C6 C 0.4917(2) 0.5701(2) 0.2437(3) 0.0242(7) Uani 1 1 d . . .
C7 C 0.4088(2) 0.5679(2) 0.3299(3) 0.0275(7) Uani 1 1 d . . .
H7 H 0.4130 0.5647 0.4178 0.033 Uiso 1 1 calc R . .
C8 C 0.3194(2) 0.5713(2) 0.2580(3) 0.0311(8) Uani 1 1 d . . .
H8 H 0.2547 0.5710 0.2905 0.037 Uiso 1 1 calc R . .
C9 C 0.3458(2) 0.5751(2) 0.1278(3) 0.0305(8) Uani 1 1 d . . .
H9 H 0.3013 0.5773 0.0600 0.037 Uiso 1 1 calc R . .
C10 C 0.4514(2) 0.5751(2) 0.1188(3) 0.0262(7) Uani 1 1 d . . .
H10 H 0.4883 0.5779 0.0441 0.031 Uiso 1 1 calc R . .
C11 C 0.5922(2) 0.8189(2) 0.2933(3) 0.0246(7) Uani 1 1 d . . .
C12 C 0.7644(2) 0.8271(2) 0.2087(3) 0.0246(7) Uani 1 1 d . . .
C13 C 0.8167(2) 0.7801(2) 0.3035(3) 0.0294(7) Uani 1 1 d . . .
H13 H 0.7833 0.7446 0.3656 0.035 Uiso 1 1 calc R . .
C14 C 0.9191(2) 0.7870(2) 0.3038(3) 0.0332(8) Uani 1 1 d . . .
H14 H 0.9562 0.7564 0.3668 0.040 Uiso 1 1 calc R . .
C15 C 0.9668(2) 0.8396(2) 0.2102(3) 0.0335(8) Uani 1 1 d . . .
H15 H 1.0364 0.8425 0.2111 0.040 Uiso 1 1 calc R . .
C16 C 0.8181(2) 0.8792(2) 0.1191(3) 0.0284(7) Uani 1 1 d . . .
H16 H 0.7825 0.9109 0.0555 0.034 Uiso 1 1 calc R . .
C17 C 1.0264(2) 1.0662(2) 0.2850(3) 0.0358(8) Uani 1 1 d . . .
H17 H 0.9571 1.0709 0.2778 0.043 Uiso 1 1 calc R . .
C18 C 1.0701(2) 1.0888(2) 0.3990(3) 0.0372(8) Uani 1 1 d . . .
H18 H 1.0310 1.1051 0.4687 0.045 Uiso 1 1 calc R . .
C19 C 1.1726(2) 1.0870(2) 0.4085(3) 0.0334(8) Uani 1 1 d . . .
H19 H 1.2038 1.1032 0.4844 0.040 Uiso 1 1 calc R . .
C20 C 1.2292(2) 1.0608(2) 0.3034(3) 0.0260(7) Uani 1 1 d . . .
C21 C 1.1785(2) 1.0324(2) 0.1947(3) 0.0272(7) Uani 1 1 d . . .
H21 H 1.2155 1.0089 0.1266 0.033 Uiso 1 1 calc R . .
C22 C 1.4018(2) 1.0694(2) 0.2152(3) 0.0266(7) Uani 1 1 d . . .
Fe1 Fe 0.40536(3) 0.69197(3) 0.22074(4) 0.02015(13) Uani 1 1 d . . .
N1 N 0.66003(18) 0.82277(19) 0.1963(2) 0.0294(6) Uani 1 1 d . . .
H1 H 0.6364 0.8225 0.1205 0.035 Uiso 1 1 calc R . .
N2 N 0.91787(18) 0.88652(19) 0.1184(2) 0.0301(6) Uani 1 1 d . . .
N3 N 1.07927(19) 1.03738(18) 0.1834(2) 0.0291(6) Uani 1 1 d . . .
N4 N 1.33395(18) 1.06299(18) 0.3126(2) 0.0301(6) Uani 1 1 d . . .
H4A H 1.3585 1.0600 0.3879 0.036 Uiso 1 1 calc R . .
N5 N 0.88409(19) 1.0955(2) 0.0413(3) 0.0354(7) Uani 1 1 d . . .
N6 N 0.88095(18) 1.1812(2) 0.0289(3) 0.0342(7) Uani 1 1 d . . .
N7 N 0.8742(2) 1.2651(3) 0.0168(4) 0.0576(10) Uani 1 1 d . . .
O1 O 0.61688(16) 0.81918(18) 0.4051(2) 0.0395(6) Uani 1 1 d . . .
O2 O 1.37750(16) 1.07256(18) 0.1043(2) 0.0407(6) Uani 1 1 d . . .
Zn1 Zn 1.0000 1.0000 0.0000 0.02990(16) Uani 1 2 d S . .

loop_
_atom_site_aniso_label
_atom_site_aniso_U_11
_atom_site_aniso_U_22
_atom_site_aniso_U_33
_atom_site_aniso_U_23
_atom_site_aniso_U_13
_atom_site_aniso_U_12
C1 0.0219(16) 0.0205(16) 0.0259(17) -0.0013(13) 0.0016(13) -0.0023(12)
C2 0.0287(17) 0.0231(16) 0.0259(17) -0.0029(14) 0.0056(14) -0.0025(13)
C3 0.0204(16) 0.0262(17) 0.041(2) -0.0019(15) 0.0024(14) 0.0038(13)
C4 0.0232(17) 0.0295(18) 0.038(2) 0.0055(15) -0.0053(15) 0.0023(14)
C5 0.0260(17) 0.0250(17) 0.0265(17) 0.0047(14) 0.0018(13) -0.0026(13)
C6 0.0263(17) 0.0193(16) 0.0271(17) 0.0012(13) 0.0005(13) 0.0031(13)
C7 0.0332(19) 0.0241(17) 0.0251(18) 0.0035(14) 0.0050(14) -0.0013(13)
C8 0.0248(17) 0.0266(18) 0.042(2) 0.0006(15) 0.0055(15) -0.0099(14)
C9 0.0284(18) 0.0261(18) 0.037(2) -0.0044(15) -0.0063(15) -0.0029(14)
C10 0.0297(18) 0.0231(17) 0.0259(17) -0.0036(13) 0.0034(14) 0.0028(13)
C11 0.0233(16) 0.0214(16) 0.0289(18) -0.0006(14) 0.0006(14) -0.0040(13)
C12 0.0198(16) 0.0284(18) 0.0256(17) -0.0045(13) 0.0014(13) -0.0022(12)
C13 0.0313(18) 0.0267(18) 0.0301(18) 0.0001(14) 0.0023(15) 0.0000(14)
C14 0.0303(19) 0.035(2) 0.0344(19) -0.0014(15) -0.0056(15) 0.0057(14)
C15 0.0188(17) 0.038(2) 0.044(2) -0.0061(17) -0.0021(15) -0.0001(14)
C16 0.0216(17) 0.0347(19) 0.0290(18) 0.0035(15) -0.0009(14) -0.0001(14)
C17 0.0235(18) 0.042(2) 0.042(2) -0.0036(17) 0.0035(16) -0.0023(15)
C18 0.033(2) 0.046(2) 0.033(2) -0.0071(17) 0.0093(16) -0.0006(16)
C19 0.0334(19) 0.042(2) 0.0247(18) -0.0046(15) 0.0006(15) -0.0026(15)
C20 0.0256(17) 0.0243(17) 0.0280(18) 0.0035(14) 0.0007(14) -0.0025(13)
C21 0.0239(17) 0.0274(17) 0.0303(18) -0.0005(14) 0.0043(14) -0.0044(13)
C22 0.0271(17) 0.0231(17) 0.0297(19) -0.0031(14) 0.0010(14) -0.0047(13)
Fe1 0.0160(2) 0.0210(2) 0.0235(2) -0.00007(19) 0.00127(17) -0.00059(17)
N1 0.0199(14) 0.0438(17) 0.0246(15) 0.0006(12) -0.0001(11) -0.0060(12)
N2 0.0204(14) 0.0342(16) 0.0356(16) -0.0018(13) 0.0028(12) -0.0023(12)
N3 0.0232(14) 0.0315(15) 0.0326(16) -0.0053(12) 0.0025(12) -0.0045(11)
N4 0.0242(15) 0.0416(17) 0.0243(14) 0.0010(12) -0.0023(12) -0.0047(12)
N5 0.0235(15) 0.0407(18) 0.0419(18) -0.0040(14) 0.0066(13) 0.0022(13)
N6 0.0146(14) 0.051(2) 0.0371(17) -0.0088(15) -0.0005(12) -0.0006(13)
N7 0.0358(19) 0.047(2) 0.090(3) -0.005(2) -0.0006(18) -0.0002(16)
O1 0.0269(13) 0.0653(17) 0.0262(13) -0.0047(12) -0.0016(10) -0.0037(11)
O2 0.0308(13) 0.0644(18) 0.0268(13) -0.0022(12) -0.0025(11) -0.0131(12)
Zn1 0.0175(3) 0.0353(3) 0.0370(3) -0.0040(3) 0.0039(2) -0.0021(2)

loop_
_atom_type_symbol
_atom_type_description
_atom_type_scat_dispersion_real
_atom_type_scat_dispersion_imag
_atom_type_scat_source
C C 0.0033 0.0016 'International Tables Vol C Tables 4.2.6.8 and 6.1.1.4'
H H 0.0000 0.0000 'International Tables Vol C Tables 4.2.6.8 and 6.1.1.4'
N N 0.0061 0.0033 'International Tables Vol C Tables 4.2.6.8 and 6.1.1.4'
O O 0.0106 0.0060 'International Tables Vol C Tables 4.2.6.8 and 6.1.1.4'
Fe Fe 0.3463 0.8444 'International Tables Vol C Tables 4.2.6.8 and 6.1.1.4'
Zn Zn 0.2839 1.4301 'International Tables Vol C Tables 4.2.6.8 and 6.1.1.4'

loop_
_geom_angle_atom_site_label_1
_geom_angle_atom_site_label_2
_geom_angle_atom_site_label_3
_geom_angle
_geom_angle_site_symmetry_1
_geom_angle_site_symmetry_3
_geom_angle_publ_flag
C2 C1 C5 107.6(3) . . ?
C2 C1 C11 125.1(3) . . ?
C5 C1 C11 127.3(3) . . ?
C2 C1 Fe1 69.36(16) . . ?
C5 C1 Fe1 69.55(16) . . ?
C11 C1 Fe1 125.3(2) . . ?
C3 C2 C1 108.3(3) . . ?
C3 C2 Fe1 70.50(17) . . ?
C1 C2 Fe1 69.76(16) . . ?
C3 C2 H2 125.9 . . ?
C1 C2 H2 125.9 . . ?
Fe1 C2 H2 125.5 . . ?
C4 C3 C2 107.7(3) . . ?
C4 C3 Fe1 69.57(17) . . ?
C2 C3 Fe1 69.02(17) . . ?
C4 C3 H3 126.2 . . ?
C2 C3 H3 126.2 . . ?
Fe1 C3 H3 126.8 . . ?
C5 C4 C3 108.8(3) . . ?
C5 C4 Fe1 69.54(17) . . ?
C3 C4 Fe1 70.15(17) . . ?
C5 C4 H4 125.6 . . ?
C3 C4 H4 125.6 . . ?
Fe1 C4 H4 126.3 . . ?
C4 C5 C1 107.6(3) . . ?
C4 C5 Fe1 70.03(17) . . ?
C1 C5 Fe1 69.55(16) . . ?
C4 C5 H5 126.2 . . ?
C1 C5 H5 126.2 . . ?
Fe1 C5 H5 125.8 . . ?
C10 C6 C7 107.2(3) . . ?
C10 C6 C22 129.2(3) . 2_745 ?
C7 C6 C22 123.6(3) . 2_745 ?
C10 C6 Fe1 68.78(16) . . ?
C7 C6 Fe1 69.93(16) . . ?
C22 C6 Fe1 125.4(2) 2_745 . ?
C8 C7 C6 108.2(3) . . ?
C8 C7 Fe1 69.76(17) . . ?
C6 C7 Fe1 69.20(16) . . ?
C8 C7 H7 125.9 . . ?
C6 C7 H7 125.9 . . ?
Fe1 C7 H7 126.7 . . ?
C7 C8 C9 108.1(3) . . ?
C7 C8 Fe1 69.99(17) . . ?
C9 C8 Fe1 69.25(17) . . ?
C7 C8 H8 126.0 . . ?
C9 C8 H8 126.0 . . ?
Fe1 C8 H8 126.4 . . ?
C10 C9 C8 108.2(3) . . ?
C10 C9 Fe1 69.13(17) . . ?
C8 C9 Fe1 70.20(17) . . ?
C10 C9 H9 125.9 . . ?
C8 C9 H9 125.9 . . ?
Fe1 C9 H9 126.4 . . ?
C9 C10 C6 108.4(3) . . ?
C9 C10 Fe1 70.22(17) . . ?
C6 C10 Fe1 70.30(16) . . ?
C9 C10 H10 125.8 . . ?
C6 C10 H10 125.8 . . ?
Fe1 C10 H10 125.2 . . ?
O1 C11 N1 122.9(3) . . ?
O1 C11 C1 122.5(3) . . ?
N1 C11 C1 114.7(3) . . ?
C13 C12 C16 118.3(3) . . ?
C13 C12 N1 123.4(3) . . ?
C16 C12 N1 118.3(3) . . ?
C14 C13 C12 118.3(3) . . ?
C14 C13 H13 120.9 . . ?
C12 C13 H13 120.9 . . ?
C13 C14 C15 119.7(3) . . ?
C13 C14 H14 120.1 . . ?
C15 C14 H14 120.1 . . ?
N2 C15 C14 123.1(3) . . ?
N2 C15 H15 118.5 . . ?
C14 C15 H15 118.5 . . ?
N2 C16 C12 123.9(3) . . ?
N2 C16 H16 118.0 . . ?
C12 C16 H16 118.0 . . ?
N3 C17 C18 122.8(3) . . ?
N3 C17 H17 118.6 . . ?
C18 C17 H17 118.6 . . ?
C19 C18 C17 119.0(3) . . ?
C19 C18 H18 120.5 . . ?
C17 C18 H18 120.5 . . ?
C18 C19 C20 119.3(3) . . ?
C18 C19 H19 120.4 . . ?
C20 C19 H19 120.4 . . ?
C21 C20 C19 117.8(3) . . ?
C21 C20 N4 123.4(3) . . ?
C19 C20 N4 118.8(3) . . ?
N3 C21 C20 123.1(3) . . ?
N3 C21 H21 118.5 . . ?
C20 C21 H21 118.5 . . ?
O2 C22 N4 123.2(3) . . ?
O2 C22 C6 122.4(3) . 2_755 ?
N4 C22 C6 114.4(3) . 2_755 ?
C10 Fe1 C2 163.25(12) . . ?
C10 Fe1 C9 40.65(12) . . ?
C2 Fe1 C9 155.43(13) . . ?
C10 Fe1 C1 125.86(12) . . ?
C2 Fe1 C1 40.88(11) . . ?
C9 Fe1 C1 159.93(13) . . ?
C10 Fe1 C5 107.80(13) . . ?
C2 Fe1 C5 68.65(12) . . ?
C9 Fe1 C5 121.52(13) . . ?
C1 Fe1 C5 40.89(11) . . ?
C10 Fe1 C6 40.92(11) . . ?
C2 Fe1 C6 126.70(12) . . ?
C9 Fe1 C6 68.49(12) . . ?
C1 Fe1 C6 111.32(12) . . ?
C5 Fe1 C6 124.83(12) . . ?
C10 Fe1 C4 120.65(13) . . ?
C2 Fe1 C4 68.00(13) . . ?
C9 Fe1 C4 104.34(13) . . ?
C1 Fe1 C4 68.16(12) . . ?
C5 Fe1 C4 40.43(11) . . ?
C6 Fe1 C4 158.52(13) . . ?
C10 Fe1 C8 68.43(13) . . ?
C2 Fe1 C8 121.54(12) . . ?
C9 Fe1 C8 40.54(12) . . ?
C1 Fe1 C8 159.38(12) . . ?
C5 Fe1 C8 156.58(12) . . ?
C6 Fe1 C8 68.43(12) . . ?
C4 Fe1 C8 120.07(13) . . ?
C10 Fe1 C3 154.97(12) . . ?
C2 Fe1 C3 40.48(11) . . ?
C9 Fe1 C3 118.74(12) . . ?
C1 Fe1 C3 68.34(12) . . ?
C5 Fe1 C3 68.24(13) . . ?
C6 Fe1 C3 161.04(12) . . ?
C4 Fe1 C3 40.27(12) . . ?
C8 Fe1 C3 104.91(13) . . ?
C10 Fe1 C7 68.54(12) . . ?
C2 Fe1 C7 109.44(12) . . ?
C9 Fe1 C7 68.04(13) . . ?
C1 Fe1 C7 125.89(12) . . ?
C5 Fe1 C7 161.90(12) . . ?
C6 Fe1 C7 40.88(11) . . ?
C4 Fe1 C7 157.03(12) . . ?
C8 Fe1 C7 40.25(12) . . ?
C3 Fe1 C7 122.81(13) . . ?
C11 N1 C12 126.2(3) . . ?
C11 N1 H1 116.9 . . ?
C12 N1 H1 116.9 . . ?
C15 N2 C16 116.7(3) . . ?
C15 N2 Zn1 119.5(2) . . ?
C16 N2 Zn1 122.3(2) . . ?
C21 N3 C17 117.8(3) . . ?
C21 N3 Zn1 122.0(2) . . ?
C17 N3 Zn1 120.1(2) . . ?
C22 N4 C20 127.4(3) . . ?
C22 N4 H4A 116.3 . . ?
C20 N4 H4A 116.3 . . ?
N6 N5 Zn1 129.2(2) . . ?
N7 N6 N5 177.6(3) . . ?
N5 Zn1 N5 180.0 3_775 . ?
N5 Zn1 N3 88.50(10) 3_775 . ?
N5 Zn1 N3 91.50(10) . . ?
N5 Zn1 N3 91.50(10) 3_775 3_775 ?
N5 Zn1 N3 88.50(10) . 3_775 ?
N3 Zn1 N3 180.0 . 3_775 ?
N5 Zn1 N2 92.37(10) 3_775 . ?
N5 Zn1 N2 87.63(10) . . ?
N3 Zn1 N2 84.94(9) . . ?
N3 Zn1 N2 95.06(9) 3_775 . ?
N5 Zn1 N2 87.63(10) 3_775 3_775 ?
N5 Zn1 N2 92.37(10) . 3_775 ?
N3 Zn1 N2 95.06(9) . 3_775 ?
N3 Zn1 N2 84.94(9) 3_775 3_775 ?
N2 Zn1 N2 180.0 . 3_775 ?

loop_
_geom_bond_atom_site_label_1
_geom_bond_atom_site_label_2
_geom_bond_distance
_geom_bond_site_symmetry_2
_geom_bond_publ_flag
C1 C2 1.425(4) . ?
C1 C5 1.428(4) . ?
C1 C11 1.480(4) . ?
C1 Fe1 2.044(3) . ?
C2 C3 1.417(4) . ?
C2 Fe1 2.038(3) . ?
C2 H2 0.9300 . ?
C3 C4 1.414(4) . ?
C3 Fe1 2.058(3) . ?
C3 H3 0.9300 . ?
C4 C5 1.414(4) . ?
C4 Fe1 2.050(3) . ?
C4 H4 0.9300 . ?
C5 Fe1 2.044(3) . ?
C5 H5 0.9300 . ?
C6 C10 1.425(4) . ?
C6 C7 1.434(4) . ?
C6 C22 1.487(4) 2_745 ?
C6 Fe1 2.048(3) . ?
C7 C8 1.415(4) . ?
C7 Fe1 2.058(3) . ?
C7 H7 0.9300 . ?
C8 C9 1.420(4) . ?
C8 Fe1 2.055(3) . ?
C8 H8 0.9300 . ?
C9 C10 1.414(4) . ?
C9 Fe1 2.042(3) . ?
C9 H9 0.9300 . ?
C10 Fe1 2.028(3) . ?
C10 H10 0.9300 . ?
C11 O1 1.225(3) . ?
C11 N1 1.367(4) . ?
C12 C13 1.381(4) . ?
C12 C16 1.385(4) . ?
C12 N1 1.401(4) . ?
C13 C14 1.371(4) . ?
C13 H13 0.9300 . ?
C14 C15 1.380(4) . ?
C14 H14 0.9300 . ?
C15 N2 1.334(4) . ?
C15 H15 0.9300 . ?
C16 N2 1.337(4) . ?
C16 H16 0.9300 . ?
C17 N3 1.343(4) . ?
C17 C18 1.373(4) . ?
C17 H17 0.9300 . ?
C18 C19 1.373(4) . ?
C18 H18 0.9300 . ?
C19 C20 1.390(4) . ?
C19 H19 0.9300 . ?
C20 C21 1.387(4) . ?
C20 N4 1.403(4) . ?
C21 N3 1.333(4) . ?
C21 H21 0.9300 . ?
C22 O2 1.215(3) . ?
C22 N4 1.373(4) . ?
C22 C6 1.487(4) 2_755 ?
N1 H1 0.8600 . ?
N2 Zn1 2.279(3) . ?
N3 Zn1 2.265(3) . ?
N4 H4A 0.8600 . ?
N5 N6 1.185(4) . ?
N5 Zn1 2.076(3) . ?
N6 N7 1.162(4) . ?
Zn1 N5 2.076(3) 3_775 ?
Zn1 N3 2.265(3) 3_775 ?
Zn1 N2 2.279(3) 3_775 ?

loop_
_geom_torsion_atom_site_label_1
_geom_torsion_atom_site_label_2
_geom_torsion_atom_site_label_3
_geom_torsion_atom_site_label_4
_geom_torsion
_geom_torsion_site_symmetry_1
_geom_torsion_site_symmetry_2
_geom_torsion_site_symmetry_3
_geom_torsion_site_symmetry_4
_geom_torsion_publ_flag
C5 C1 C2 C3 -1.0(3) . . . . ?
C11 C1 C2 C3 -179.5(3) . . . . ?
Fe1 C1 C2 C3 -60.2(2) . . . . ?
C5 C1 C2 Fe1 59.3(2) . . . . ?
C11 C1 C2 Fe1 -119.3(3) . . . . ?
C1 C2 C3 C4 0.8(3) . . . . ?
Fe1 C2 C3 C4 -59.0(2) . . . . ?
C1 C2 C3 Fe1 59.8(2) . . . . ?
C2 C3 C4 C5 -0.3(3) . . . . ?
Fe1 C3 C4 C5 -58.9(2) . . . . ?
C2 C3 C4 Fe1 58.7(2) . . . . ?
C3 C4 C5 C1 -0.3(3) . . . . ?
Fe1 C4 C5 C1 -59.6(2) . . . . ?
C3 C4 C5 Fe1 59.3(2) . . . . ?
C2 C1 C5 C4 0.8(3) . . . . ?
C11 C1 C5 C4 179.3(3) . . . . ?
Fe1 C1 C5 C4 59.9(2) . . . . ?
C2 C1 C5 Fe1 -59.2(2) . . . . ?
C11 C1 C5 Fe1 119.4(3) . . . . ?
C10 C6 C7 C8 0.2(3) . . . . ?
C22 C6 C7 C8 178.9(3) 2_745 . . . ?
Fe1 C6 C7 C8 59.1(2) . . . . ?
C10 C6 C7 Fe1 -58.9(2) . . . . ?
C22 C6 C7 Fe1 119.8(3) 2_745 . . . ?
C6 C7 C8 C9 0.3(3) . . . . ?
Fe1 C7 C8 C9 59.0(2) . . . . ?
C6 C7 C8 Fe1 -58.7(2) . . . . ?
C7 C8 C9 C10 -0.6(3) . . . . ?
Fe1 C8 C9 C10 58.9(2) . . . . ?
C7 C8 C9 Fe1 -59.4(2) . . . . ?
C8 C9 C10 C6 0.7(3) . . . . ?
Fe1 C9 C10 C6 60.2(2) . . . . ?
C8 C9 C10 Fe1 -59.5(2) . . . . ?
C7 C6 C10 C9 -0.5(3) . . . . ?
C22 C6 C10 C9 -179.1(3) 2_745 . . . ?
Fe1 C6 C10 C9 -60.2(2) . . . . ?
C7 C6 C10 Fe1 59.6(2) . . . . ?
C22 C6 C10 Fe1 -119.0(3) 2_745 . . . ?
C2 C1 C11 O1 -1.2(5) . . . . ?
C5 C1 C11 O1 -179.5(3) . . . . ?
Fe1 C1 C11 O1 -89.4(3) . . . . ?
C2 C1 C11 N1 179.7(3) . . . . ?
C5 C1 C11 N1 1.4(4) . . . . ?
Fe1 C1 C11 N1 91.4(3) . . . . ?
C16 C12 C13 C14 -0.2(4) . . . . ?
N1 C12 C13 C14 177.9(3) . . . . ?
C12 C13 C14 C15 -0.4(5) . . . . ?
C13 C14 C15 N2 1.1(5) . . . . ?
C13 C12 C16 N2 0.2(5) . . . . ?
N1 C12 C16 N2 -178.1(3) . . . . ?
N3 C17 C18 C19 3.5(5) . . . . ?
C17 C18 C19 C20 -1.1(5) . . . . ?
C18 C19 C20 C21 -3.4(5) . . . . ?
C18 C19 C20 N4 177.5(3) . . . . ?
C19 C20 C21 N3 6.0(5) . . . . ?
N4 C20 C21 N3 -174.9(3) . . . . ?
C9 C10 Fe1 C2 167.1(4) . . . . ?
C6 C10 Fe1 C2 48.1(5) . . . . ?
C6 C10 Fe1 C9 -119.0(3) . . . . ?
C9 C10 Fe1 C1 -159.59(18) . . . . ?
C6 C10 Fe1 C1 81.4(2) . . . . ?
C9 C10 Fe1 C5 -117.97(19) . . . . ?
C6 C10 Fe1 C5 123.06(18) . . . . ?
C9 C10 Fe1 C6 119.0(3) . . . . ?
C9 C10 Fe1 C4 -75.6(2) . . . . ?
C6 C10 Fe1 C4 165.40(17) . . . . ?
C9 C10 Fe1 C8 37.45(18) . . . . ?
C6 C10 Fe1 C8 -81.52(19) . . . . ?
C9 C10 Fe1 C3 -41.4(4) . . . . ?
C6 C10 Fe1 C3 -160.4(3) . . . . ?
C9 C10 Fe1 C7 80.86(19) . . . . ?
C6 C10 Fe1 C7 -38.11(17) . . . . ?
C3 C2 Fe1 C10 161.9(4) . . . . ?
C1 C2 Fe1 C10 42.9(5) . . . . ?
C3 C2 Fe1 C9 -38.6(4) . . . . ?
C1 C2 Fe1 C9 -157.6(3) . . . . ?
C3 C2 Fe1 C1 119.0(3) . . . . ?
C3 C2 Fe1 C5 81.07(19) . . . . ?
C1 C2 Fe1 C5 -37.94(17) . . . . ?
C3 C2 Fe1 C6 -160.67(18) . . . . ?
C1 C2 Fe1 C6 80.3(2) . . . . ?
C3 C2 Fe1 C4 37.42(18) . . . . ?
C1 C2 Fe1 C4 -81.59(18) . . . . ?
C3 C2 Fe1 C8 -75.3(2) . . . . ?
C1 C2 Fe1 C8 165.70(17) . . . . ?
C1 C2 Fe1 C3 -119.0(3) . . . . ?
C3 C2 Fe1 C7 -118.15(19) . . . . ?
C1 C2 Fe1 C7 122.84(18) . . . . ?
C8 C9 Fe1 C10 119.5(3) . . . . ?
C10 C9 Fe1 C2 -171.1(3) . . . . ?
C8 C9 Fe1 C2 -51.5(4) . . . . ?
C10 C9 Fe1 C1 55.4(4) . . . . ?
C8 C9 Fe1 C1 175.0(3) . . . . ?
C10 C9 Fe1 C5 80.6(2) . . . . ?
C8 C9 Fe1 C5 -159.88(18) . . . . ?
C10 C9 Fe1 C6 -38.02(18) . . . . ?
C8 C9 Fe1 C6 81.53(19) . . . . ?
C10 C9 Fe1 C4 120.67(19) . . . . ?
C8 C9 Fe1 C4 -119.78(19) . . . . ?
C10 C9 Fe1 C8 -119.5(3) . . . . ?
C10 C9 Fe1 C3 161.38(18) . . . . ?
C8 C9 Fe1 C3 -79.1(2) . . . . ?
C10 C9 Fe1 C7 -82.18(19) . . . . ?
C8 C9 Fe1 C7 37.37(18) . . . . ?
C2 C1 Fe1 C10 -166.01(18) . . . . ?
C5 C1 Fe1 C10 75.0(2) . . . . ?
C11 C1 Fe1 C10 -46.9(3) . . . . ?
C5 C1 Fe1 C2 -119.0(2) . . . . ?
C11 C1 Fe1 C2 119.1(3) . . . . ?
C2 C1 Fe1 C9 152.5(3) . . . . ?
C5 C1 Fe1 C9 33.6(4) . . . . ?
C11 C1 Fe1 C9 -88.4(4) . . . . ?
C2 C1 Fe1 C5 119.0(2) . . . . ?
C11 C1 Fe1 C5 -122.0(3) . . . . ?
C2 C1 Fe1 C6 -121.96(18) . . . . ?
C5 C1 Fe1 C6 119.06(18) . . . . ?
C11 C1 Fe1 C6 -2.9(3) . . . . ?
C2 C1 Fe1 C4 81.16(19) . . . . ?
C5 C1 Fe1 C4 -37.82(18) . . . . ?
C11 C1 Fe1 C4 -159.8(3) . . . . ?
C2 C1 Fe1 C8 -36.7(4) . . . . ?
C5 C1 Fe1 C8 -155.7(3) . . . . ?
C11 C1 Fe1 C8 82.3(4) . . . . ?
C2 C1 Fe1 C3 37.65(18) . . . . ?
C5 C1 Fe1 C3 -81.33(19) . . . . ?
C11 C1 Fe1 C3 156.7(3) . . . . ?
C2 C1 Fe1 C7 -78.0(2) . . . . ?
C5 C1 Fe1 C7 163.06(17) . . . . ?
C11 C1 Fe1 C7 41.1(3) . . . . ?
C4 C5 Fe1 C10 116.67(19) . . . . ?
C1 C5 Fe1 C10 -124.69(18) . . . . ?
C4 C5 Fe1 C2 -80.7(2) . . . . ?
C1 C5 Fe1 C2 37.93(17) . . . . ?
C4 C5 Fe1 C9 74.2(2) . . . . ?
C1 C5 Fe1 C9 -167.14(17) . . . . ?
C4 C5 Fe1 C1 -118.6(3) . . . . ?
C4 C5 Fe1 C6 158.64(18) . . . . ?
C1 C5 Fe1 C6 -82.7(2) . . . . ?
C1 C5 Fe1 C4 118.6(3) . . . . ?
C4 C5 Fe1 C8 40.0(4) . . . . ?
C1 C5 Fe1 C8 158.6(3) . . . . ?
C4 C5 Fe1 C3 -37.04(18) . . . . ?
C1 C5 Fe1 C3 81.60(19) . . . . ?
C4 C5 Fe1 C7 -168.1(4) . . . . ?
C1 C5 Fe1 C7 -49.4(5) . . . . ?
C7 C6 Fe1 C10 -118.6(2) . . . . ?
C22 C6 Fe1 C10 123.7(3) 2_745 . . . ?
C10 C6 Fe1 C2 -164.48(17) . . . . ?
C7 C6 Fe1 C2 76.9(2) . . . . ?
C22 C6 Fe1 C2 -40.8(3) 2_745 . . . ?
C10 C6 Fe1 C9 37.78(18) . . . . ?
C7 C6 Fe1 C9 -80.86(19) . . . . ?
C22 C6 Fe1 C9 161.5(3) 2_745 . . . ?
C10 C6 Fe1 C1 -120.65(18) . . . . ?
C7 C6 Fe1 C1 120.71(18) . . . . ?
C22 C6 Fe1 C1 3.1(3) 2_745 . . . ?
C10 C6 Fe1 C5 -76.5(2) . . . . ?
C7 C6 Fe1 C5 164.90(18) . . . . ?
C22 C6 Fe1 C5 47.3(3) 2_745 . . . ?
C10 C6 Fe1 C4 -36.3(4) . . . . ?
C7 C6 Fe1 C4 -154.9(3) . . . . ?
C22 C6 Fe1 C4 87.4(4) 2_745 . . . ?
C10 C6 Fe1 C8 81.52(19) . . . . ?
C7 C6 Fe1 C8 -37.12(17) . . . . ?
C22 C6 Fe1 C8 -154.8(3) 2_745 . . . ?
C10 C6 Fe1 C3 154.1(3) . . . . ?
C7 C6 Fe1 C3 35.5(4) . . . . ?
C22 C6 Fe1 C3 -82.2(5) 2_745 . . . ?
C10 C6 Fe1 C7 118.6(2) . . . . ?
C22 C6 Fe1 C7 -117.6(3) 2_745 . . . ?
C5 C4 Fe1 C10 -81.5(2) . . . . ?
C3 C4 Fe1 C10 158.42(18) . . . . ?
C5 C4 Fe1 C2 82.46(19) . . . . ?
C3 C4 Fe1 C2 -37.61(18) . . . . ?
C5 C4 Fe1 C9 -122.15(19) . . . . ?
C3 C4 Fe1 C9 117.78(19) . . . . ?
C5 C4 Fe1 C1 38.24(18) . . . . ?
C3 C4 Fe1 C1 -81.84(19) . . . . ?
C3 C4 Fe1 C5 -120.1(3) . . . . ?
C5 C4 Fe1 C6 -54.7(4) . . . . ?
C3 C4 Fe1 C6 -174.8(3) . . . . ?
C5 C4 Fe1 C8 -162.83(18) . . . . ?
C3 C4 Fe1 C8 77.1(2) . . . . ?
C5 C4 Fe1 C3 120.1(3) . . . . ?
C5 C4 Fe1 C7 170.5(3) . . . . ?
C3 C4 Fe1 C7 50.5(4) . . . . ?
C7 C8 Fe1 C10 81.8(2) . . . . ?
C9 C8 Fe1 C10 -37.55(18) . . . . ?
C7 C8 Fe1 C2 -83.1(2) . . . . ?
C9 C8 Fe1 C2 157.54(18) . . . . ?
C7 C8 Fe1 C9 119.4(3) . . . . ?
C7 C8 Fe1 C1 -55.7(4) . . . . ?
C9 C8 Fe1 C1 -175.1(3) . . . . ?
C7 C8 Fe1 C5 166.9(3) . . . . ?
C9 C8 Fe1 C5 47.5(4) . . . . ?
C7 C8 Fe1 C6 37.69(18) . . . . ?
C9 C8 Fe1 C6 -81.70(19) . . . . ?
C7 C8 Fe1 C4 -164.29(18) . . . . ?
C9 C8 Fe1 C4 76.3(2) . . . . ?
C7 C8 Fe1 C3 -123.60(19) . . . . ?
C9 C8 Fe1 C3 117.01(19) . . . . ?
C9 C8 Fe1 C7 -119.4(3) . . . . ?
C4 C3 Fe1 C10 -48.4(4) . . . . ?
C2 C3 Fe1 C10 -167.8(3) . . . . ?
C4 C3 Fe1 C2 119.4(3) . . . . ?
C4 C3 Fe1 C9 -77.9(2) . . . . ?
C2 C3 Fe1 C9 162.78(18) . . . . ?
C4 C3 Fe1 C1 81.34(19) . . . . ?
C2 C3 Fe1 C1 -38.01(17) . . . . ?
C4 C3 Fe1 C5 37.17(18) . . . . ?
C2 C3 Fe1 C5 -82.18(19) . . . . ?
C4 C3 Fe1 C6 174.1(3) . . . . ?
C2 C3 Fe1 C6 54.8(4) . . . . ?
C2 C3 Fe1 C4 -119.4(3) . . . . ?
C4 C3 Fe1 C8 -119.20(19) . . . . ?
C2 C3 Fe1 C8 121.45(18) . . . . ?
C4 C3 Fe1 C7 -159.01(18) . . . . ?
C2 C3 Fe1 C7 81.6(2) . . . . ?
C8 C7 Fe1 C10 -81.5(2) . . . . ?
C6 C7 Fe1 C10 38.15(17) . . . . ?
C8 C7 Fe1 C2 116.21(19) . . . . ?
C6 C7 Fe1 C2 -124.10(17) . . . . ?
C8 C7 Fe1 C9 -37.64(19) . . . . ?
C6 C7 Fe1 C9 82.05(19) . . . . ?
C8 C7 Fe1 C1 158.95(18) . . . . ?
C6 C7 Fe1 C1 -81.4(2) . . . . ?
C8 C7 Fe1 C5 -163.2(4) . . . . ?
C6 C7 Fe1 C5 -43.5(5) . . . . ?
C8 C7 Fe1 C6 -119.7(3) . . . . ?
C8 C7 Fe1 C4 36.9(4) . . . . ?
C6 C7 Fe1 C4 156.6(3) . . . . ?
C6 C7 Fe1 C8 119.7(3) . . . . ?
C8 C7 Fe1 C3 73.3(2) . . . . ?
C6 C7 Fe1 C3 -167.04(17) . . . . ?
O1 C11 N1 C12 0.2(5) . . . . ?
C1 C11 N1 C12 179.4(3) . . . . ?
C13 C12 N1 C11 35.2(5) . . . . ?
C16 C12 N1 C11 -146.7(3) . . . . ?
C14 C15 N2 C16 -1.2(5) . . . . ?
C14 C15 N2 Zn1 164.9(2) . . . . ?
C12 C16 N2 C15 0.5(5) . . . . ?
C12 C16 N2 Zn1 -165.2(2) . . . . ?
C20 C21 N3 C17 -3.8(5) . . . . ?
C20 C21 N3 Zn1 175.8(2) . . . . ?
C18 C17 N3 C21 -1.1(5) . . . . ?
C18 C17 N3 Zn1 179.3(3) . . . . ?
O2 C22 N4 C20 -1.2(5) . . . . ?
C6 C22 N4 C20 180.0(3) 2_755 . . . ?
C21 C20 N4 C22 22.5(5) . . . . ?
C19 C20 N4 C22 -158.4(3) . . . . ?
Zn1 N5 N6 N7 158(9) . . . . ?
N6 N5 Zn1 N5 -147.5(4) . . . 3_775 ?
N6 N5 Zn1 N3 80.2(3) . . . . ?
N6 N5 Zn1 N3 -99.8(3) . . . 3_775 ?
N6 N5 Zn1 N2 165.1(3) . . . . ?
N6 N5 Zn1 N2 -14.9(3) . . . 3_775 ?
C21 N3 Zn1 N5 29.0(2) . . . 3_775 ?
C17 N3 Zn1 N5 -151.4(2) . . . 3_775 ?
C21 N3 Zn1 N5 -151.0(2) . . . . ?
C17 N3 Zn1 N5 28.6(2) . . . . ?
C21 N3 Zn1 N3 175.1(4) . . . 3_775 ?
C17 N3 Zn1 N3 -5.3(3) . . . 3_775 ?
C21 N3 Zn1 N2 121.5(2) . . . . ?
C17 N3 Zn1 N2 -58.9(2) . . . . ?
C21 N3 Zn1 N2 -58.5(2) . . . 3_775 ?
C17 N3 Zn1 N2 121.1(2) . . . 3_775 ?
C15 N2 Zn1 N5 51.7(2) . . . 3_775 ?
C16 N2 Zn1 N5 -143.0(2) . . . 3_775 ?
C15 N2 Zn1 N5 -128.3(2) . . . . ?
C16 N2 Zn1 N5 37.0(2) . . . . ?
C15 N2 Zn1 N3 -36.6(2) . . . . ?
C16 N2 Zn1 N3 128.7(2) . . . . ?
C15 N2 Zn1 N3 143.4(2) . . . 3_775 ?
C16 N2 Zn1 N3 -51.3(2) . . . 3_775 ?
C15 N2 Zn1 N2 -103.3(5) . . . 3_775 ?
C16 N2 Zn1 N2 61.9(2) . . . 3_775 ?
